data_7709976
loop_
_publ_author_name
'Wang, Zhen-Feng'
'Wei, Qiao-Chang'
'Li, Jin-Xian'
'Zhou, Zhen'
'Zhang, Shuhua'

_publ_section_title
;
 A new class of nickel(II) oxyquinoline-bipyridine complexes as potent
 anticancer agents induces apoptosis and autophagy in A549/DDP tumor cells
 through mitophagy pathways
;
_journal_name_full 'Dalton Transactions'
_journal_paper_doi 10.1039/D2DT00669C
_journal_year 2022
_chemical_formula_moiety 'C30 H22 Cl2 N4 Ni O2, 2(C H4 O)'
_chemical_formula_sum 'C32 H30 Cl2 N4 Ni O4'
_chemical_formula_weight 664.21
_space_group_crystal_system triclinic
_space_group_IT_number 2
_space_group_name_Hall '-P 1'
_space_group_name_H-M_alt 'P -1'
_atom_sites_solution_hydrogens geom
_atom_sites_solution_primary iterative
_audit_creation_date 2019-03-22
_audit_creation_method
;
Olex2 1.2
(compiled 2018.05.29 svn.r3508 for OlexSys, GUI svn.r5506)
;
_audit_update_record
;
2022-04-02 deposited with the CCDC.	2022-04-11 downloaded from the CCDC.
;
_cell_angle_alpha 87.0040(10)
_cell_angle_beta 71.3220(10)
_cell_angle_gamma 71.0630(10)
_cell_formula_units_Z 2
_cell_length_a 10.6177(5)
_cell_length_b 11.7231(5)
_cell_length_c 13.7986(6)
_cell_measurement_reflns_used 9953
_cell_measurement_temperature 293(2)
_cell_measurement_theta_max 24.964
_cell_measurement_theta_min 3.029
_cell_volume 1536.46(12)
_computing_cell_refinement 'Bruker SMART'
_computing_data_collection 'Bruker SMART'
_computing_data_reduction 'Bruker SAINT'
_computing_molecular_graphics 'Olex2 (Dolomanov et al., 2009)'
_computing_publication_material 'Olex2 (Dolomanov et al., 2009)'
_computing_structure_refinement 'XL (Sheldrick, 2008)'
_computing_structure_solution
;
Superflip (Palatinus & Chapuis, 2007;Palatinus & van der Lee, 2008;
Palatinus et al., 2012)
;
_diffrn_ambient_temperature 293(2)
_diffrn_measured_fraction_theta_full 0.998
_diffrn_measured_fraction_theta_max 0.997
_diffrn_measurement_device_type 'CCD area detector'
_diffrn_measurement_method 'phi and omega scans'
_diffrn_radiation_monochromator graphite
_diffrn_radiation_type MoK\a
_diffrn_radiation_wavelength 0.71073
_diffrn_reflns_av_R_equivalents 0.0472
_diffrn_reflns_av_unetI/netI 0.0530
_diffrn_reflns_Laue_measured_fraction_full 0.998
_diffrn_reflns_Laue_measured_fraction_max 0.997
_diffrn_reflns_limit_h_max 13
_diffrn_reflns_limit_h_min -13
_diffrn_reflns_limit_k_max 15
_diffrn_reflns_limit_k_min -15
_diffrn_reflns_limit_l_max 17
_diffrn_reflns_limit_l_min -17
_diffrn_reflns_number 30530
_diffrn_reflns_point_group_measured_fraction_full 0.998
_diffrn_reflns_point_group_measured_fraction_max 0.997
_diffrn_reflns_theta_full 25.242
_diffrn_reflns_theta_max 27.529
_diffrn_reflns_theta_min 3.028
_exptl_absorpt_coefficient_mu 0.849
_exptl_absorpt_correction_T_max 0.7456
_exptl_absorpt_correction_T_min 0.6574
_exptl_absorpt_correction_type multi-scan
_exptl_absorpt_process_details
;
SADABS-2016/2 (Bruker,2016/2) was used for absorption correction.
wR2(int) was 0.0710 before and 0.0544 after correction.
The Ratio of minimum to maximum transmission is 0.8817.
The \l/2 correction factor is Not present.
;
_exptl_crystal_colour green
_exptl_crystal_density_diffrn 1.436
_exptl_crystal_description block
_exptl_crystal_F_000 688
_exptl_crystal_size_max 0.316
_exptl_crystal_size_mid 0.217
_exptl_crystal_size_min 0.105
_refine_diff_density_max 0.316
_refine_diff_density_min -0.280
_refine_diff_density_rms 0.050
_refine_ls_extinction_method none
_refine_ls_goodness_of_fit_ref 1.019
_refine_ls_hydrogen_treatment constr
_refine_ls_matrix_type full
_refine_ls_number_parameters 394
_refine_ls_number_reflns 7051
_refine_ls_number_restraints 6
_refine_ls_restrained_S_all 1.022
_refine_ls_R_factor_all 0.0863
_refine_ls_R_factor_gt 0.0465
_refine_ls_shift/su_max 0.001
_refine_ls_shift/su_mean 0.000
_refine_ls_structure_factor_coef Fsqd
_refine_ls_weighting_details 'w=1/[\s^2^(Fo^2^)+(0.0462P)^2^+0.5003P] where P=(Fo^2^+2Fc^2^)/3'
_refine_ls_weighting_scheme calc
_refine_ls_wR_factor_gt 0.0965
_refine_ls_wR_factor_ref 0.1088
_reflns_Friedel_coverage 0.000
_reflns_number_gt 4726
_reflns_number_total 7051
_reflns_threshold_expression 'I > 2\s(I)'
_cod_data_source_file d2dt00669c2.cif
_cod_data_source_block Ni21
_cod_database_code 7709976
_shelx_shelxl_version_number 2016/6
_shelx_space_group_comment
;
The symmetry employed for this shelxl refinement is uniquely defined
by the following loop, which should always be used as a source of
symmetry information in preference to the above space-group names.
They are only intended as comments.
;
_olex2_refinement_description
;
1. Fixed Uiso
 At 1.2 times of:
  All C(H) groups
 At 1.5 times of:
  All C(H,H,H) groups, All O(H) groups
2. Uiso/Uaniso restraints and constraints
Uanis(O4) \\sim Ueq: with sigma of 0.01 and sigma for terminal atoms of 0.02
3.a Aromatic/amide H refined with riding coordinates:
 C26(H26), C2(H2), C29(H29), C22(H22), C7(H7), C18(H18), C24(H24), C16(H16),
 C9(H9), C28(H28), C3(H3), C11(H11), C21(H21), C8(H8), C17(H17), C12(H12)
3.b Idealised Me refined as rotating group:
 C19(H19A,H19B,H19C), C30(H30A,H30B,H30C), C60(H60A,H60B,H60C), C61(H61A,H61B,
 H61C)
3.c Idealised tetrahedral OH refined as rotating group:
 O3(H3A), O4(H4)
;
_olex2_submission_special_instructions 'No special instructions were received'

loop_
_space_group_symop_operation_xyz
'x, y, z'
'-x, -y, -z'

loop_
_atom_site_label
_atom_site_type_symbol
_atom_site_fract_x
_atom_site_fract_y
_atom_site_fract_z
_atom_site_U_iso_or_equiv
_atom_site_adp_type
_atom_site_occupancy
_atom_site_site_symmetry_order
_atom_site_calc_flag
_atom_site_refinement_flags_posn
_atom_site_refinement_flags_adp
_atom_site_refinement_flags_occupancy
_atom_site_disorder_assembly
_atom_site_disorder_group
Ni1 Ni 0.16339(3) 0.20392(3) 0.69430(2) 0.04042(11) Uani 1 1 d . . . . .
Cl1 Cl -0.23775(10) -0.13529(9) 0.96503(7) 0.0860(3) Uani 1 1 d . . . . .
Cl2 Cl 0.57858(9) 0.33546(9) 0.93650(7) 0.0844(3) Uani 1 1 d . . . . .
O2 O 0.14608(17) 0.37002(15) 0.74723(13) 0.0481(4) Uani 1 1 d . . . . .
O1 O 0.18018(18) 0.03224(15) 0.65546(13) 0.0487(4) Uani 1 1 d . . . . .
N4 N 0.0061(2) 0.28205(18) 0.62783(15) 0.0414(5) Uani 1 1 d . . . . .
N1 N 0.0305(2) 0.16524(18) 0.83009(15) 0.0426(5) Uani 1 1 d . . . . .
N3 N 0.2797(2) 0.22846(18) 0.54741(15) 0.0419(5) Uani 1 1 d . . . . .
O3 O -0.0808(2) 0.56490(19) 0.76920(16) 0.0738(6) Uani 1 1 d . . . . .
H3A H -0.006711 0.509049 0.759055 0.111 Uiso 1 1 calc GR . . . .
N2 N 0.3302(2) 0.15454(18) 0.75206(15) 0.0441(5) Uani 1 1 d . . . . .
C6 C 0.0065(2) 0.0602(2) 0.81823(18) 0.0405(6) Uani 1 1 d . . . . .
C15 C 0.3428(2) 0.2520(2) 0.79299(17) 0.0394(5) Uani 1 1 d . . . . .
C1 C 0.0889(3) -0.0083(2) 0.72265(19) 0.0433(6) Uani 1 1 d . . . . .
C14 C 0.4481(3) 0.2396(2) 0.83848(18) 0.0459(6) Uani 1 1 d . . . . .
C25 C 0.0511(2) 0.3111(2) 0.53018(18) 0.0378(5) Uani 1 1 d . . . . .
O4 O 0.2860(3) -0.0600(4) 0.4585(2) 0.1285(12) Uani 1 1 d . U . . .
H4 H 0.253500 -0.033470 0.518372 0.193 Uiso 1 1 calc GR . . . .
C23 C 0.2059(2) 0.2828(2) 0.48548(18) 0.0398(6) Uani 1 1 d . . . . .
C10 C 0.2420(3) 0.3666(2) 0.78919(18) 0.0427(6) Uani 1 1 d . . . . .
C5 C -0.0925(3) 0.0213(2) 0.89526(19) 0.0463(6) Uani 1 1 d . . . . .
C26 C -0.0405(3) 0.3616(2) 0.4760(2) 0.0454(6) Uani 1 1 d . . . . .
H26 H -0.006133 0.381303 0.408636 0.055 Uiso 1 1 calc R . . . .
C2 C 0.0647(3) -0.1147(2) 0.7090(2) 0.0541(7) Uani 1 1 d . . . . .
H2 H 0.116478 -0.162245 0.648519 0.065 Uiso 1 1 calc R . . . .
C29 C -0.1322(3) 0.3054(3) 0.6719(2) 0.0520(7) Uani 1 1 d . . . . .
H29 H -0.164926 0.287472 0.740001 0.062 Uiso 1 1 calc R . . . .
C22 C 0.4201(3) 0.1987(3) 0.5113(2) 0.0521(7) Uani 1 1 d . . . . .
H22 H 0.472154 0.160244 0.553518 0.063 Uiso 1 1 calc R . . . .
C20 C 0.4161(3) 0.2803(3) 0.3501(2) 0.0562(7) Uani 1 1 d . . . . .
C7 C -0.0339(3) 0.2284(2) 0.9183(2) 0.0507(7) Uani 1 1 d . . . . .
H7 H -0.015513 0.298982 0.926634 0.061 Uiso 1 1 calc R . . . .
C19 C 0.4891(4) 0.3094(3) 0.2434(3) 0.0929(12) Uani 1 1 d . . . . .
H19A H 0.458208 0.278875 0.195077 0.139 Uiso 1 1 calc GR . . . .
H19B H 0.588956 0.272552 0.227385 0.139 Uiso 1 1 calc GR . . . .
H19C H 0.466764 0.395392 0.239706 0.139 Uiso 1 1 calc GR . . . .
C27 C -0.1840(3) 0.3834(2) 0.5214(2) 0.0494(7) Uani 1 1 d . . . . .
C18 C 0.5388(3) 0.1223(3) 0.8401(2) 0.0611(8) Uani 1 1 d . . . . .
H18 H 0.609520 0.109803 0.869359 0.073 Uiso 1 1 calc R . . . .
C24 C 0.2705(3) 0.3097(2) 0.3870(2) 0.0512(7) Uani 1 1 d . . . . .
H24 H 0.216813 0.347284 0.345661 0.061 Uiso 1 1 calc R . . . .
C16 C 0.4175(3) 0.0470(3) 0.7551(2) 0.0566(7) Uani 1 1 d . . . . .
H16 H 0.408769 -0.019066 0.726687 0.068 Uiso 1 1 calc R . . . .
C9 C -0.1598(3) 0.0926(3) 0.9883(2) 0.0566(7) Uani 1 1 d . . . . .
H9 H -0.225389 0.070272 1.041648 0.068 Uiso 1 1 calc R . . . .
C4 C -0.1128(3) -0.0858(3) 0.8736(2) 0.0555(7) Uani 1 1 d . . . . .
C28 C -0.2283(3) 0.3546(3) 0.6219(2) 0.0566(7) Uani 1 1 d . . . . .
H28 H -0.323456 0.368434 0.655782 0.068 Uiso 1 1 calc R . . . .
C3 C -0.0357(3) -0.1520(3) 0.7842(2) 0.0612(8) Uani 1 1 d . . . . .
H3 H -0.050023 -0.223594 0.772608 0.073 Uiso 1 1 calc R . . . .
C13 C 0.4513(3) 0.3459(3) 0.8792(2) 0.0523(7) Uani 1 1 d . . . . .
C11 C 0.2525(3) 0.4661(2) 0.8310(2) 0.0533(7) Uani 1 1 d . . . . .
H11 H 0.189127 0.542126 0.829545 0.064 Uiso 1 1 calc R . . . .
C21 C 0.4899(3) 0.2230(3) 0.4138(2) 0.0572(7) Uani 1 1 d . . . . .
H21 H 0.587464 0.200500 0.391205 0.069 Uiso 1 1 calc R . . . .
C8 C -0.1290(3) 0.1932(3) 0.9999(2) 0.0567(7) Uani 1 1 d . . . . .
H8 H -0.170874 0.238740 1.061932 0.068 Uiso 1 1 calc R . . . .
C17 C 0.5231(3) 0.0277(3) 0.7992(2) 0.0670(8) Uani 1 1 d . . . . .
H17 H 0.582685 -0.050137 0.800549 0.080 Uiso 1 1 calc R . . . .
C12 C 0.3563(3) 0.4546(3) 0.8755(2) 0.0584(8) Uani 1 1 d . . . . .
H12 H 0.360653 0.523261 0.903351 0.070 Uiso 1 1 calc R . . . .
C30 C -0.2845(3) 0.4374(3) 0.4629(3) 0.0721(9) Uani 1 1 d . . . . .
H30A H -0.237486 0.468457 0.401160 0.108 Uiso 1 1 calc GR . . . .
H30B H -0.362922 0.501808 0.504276 0.108 Uiso 1 1 calc GR . . . .
H30C H -0.317543 0.376410 0.445896 0.108 Uiso 1 1 calc GR . . . .
C60 C -0.1714(4) 0.5599(3) 0.8667(3) 0.0925(12) Uani 1 1 d . . . . .
H60A H -0.200954 0.490389 0.868743 0.139 Uiso 1 1 calc GR . . . .
H60B H -0.252121 0.631670 0.882664 0.139 Uiso 1 1 calc GR . . . .
H60C H -0.123487 0.554199 0.916091 0.139 Uiso 1 1 calc GR . . . .
C61 C 0.1876(4) -0.0236(4) 0.4150(3) 0.1078(14) Uani 1 1 d . . . . .
H61A H 0.219578 -0.066915 0.349795 0.162 Uiso 1 1 calc GR . . . .
H61B H 0.166958 0.061342 0.405142 0.162 Uiso 1 1 calc GR . . . .
H61C H 0.104218 -0.038682 0.458043 0.162 Uiso 1 1 calc GR . . . .

loop_
_atom_site_aniso_label
_atom_site_aniso_U_11
_atom_site_aniso_U_22
_atom_site_aniso_U_33
_atom_site_aniso_U_23
_atom_site_aniso_U_13
_atom_site_aniso_U_12
Ni1 0.03864(19) 0.0449(2) 0.04051(19) 0.00281(13) -0.01558(14) -0.01448(15)
Cl1 0.0925(6) 0.1062(7) 0.0762(6) 0.0330(5) -0.0213(5) -0.0645(6)
Cl2 0.0688(5) 0.1231(8) 0.0837(6) -0.0054(5) -0.0429(5) -0.0403(5)
O2 0.0485(10) 0.0437(10) 0.0573(11) 0.0042(8) -0.0276(9) -0.0118(8)
O1 0.0499(10) 0.0513(11) 0.0443(10) -0.0027(8) -0.0084(8) -0.0214(9)
N4 0.0355(11) 0.0512(13) 0.0404(12) 0.0026(9) -0.0131(9) -0.0171(10)
N1 0.0451(12) 0.0435(12) 0.0400(12) 0.0031(9) -0.0184(10) -0.0110(10)
N3 0.0348(11) 0.0450(12) 0.0462(12) 0.0035(9) -0.0133(10) -0.0133(10)
O3 0.0701(14) 0.0623(14) 0.0671(14) 0.0163(11) -0.0168(12) -0.0004(11)
N2 0.0427(12) 0.0438(13) 0.0448(12) 0.0017(9) -0.0170(10) -0.0098(10)
C6 0.0400(13) 0.0425(14) 0.0412(14) 0.0065(11) -0.0202(11) -0.0099(11)
C15 0.0366(13) 0.0483(15) 0.0341(13) 0.0051(11) -0.0103(11) -0.0165(12)
C1 0.0439(14) 0.0475(15) 0.0428(15) 0.0050(12) -0.0195(12) -0.0153(12)
C14 0.0381(14) 0.0637(18) 0.0378(14) 0.0088(12) -0.0136(11) -0.0185(13)
C25 0.0396(13) 0.0348(13) 0.0413(14) 0.0014(10) -0.0141(11) -0.0137(11)
O4 0.0662(16) 0.206(3) 0.0763(18) -0.042(2) -0.0287(15) 0.0179(18)
C23 0.0397(14) 0.0364(13) 0.0432(14) 0.0024(11) -0.0110(11) -0.0144(11)
C10 0.0438(14) 0.0490(15) 0.0410(14) 0.0091(11) -0.0171(12) -0.0199(12)
C5 0.0434(14) 0.0553(16) 0.0436(15) 0.0159(12) -0.0210(12) -0.0155(13)
C26 0.0470(15) 0.0480(15) 0.0434(14) 0.0051(11) -0.0190(12) -0.0142(12)
C2 0.0603(18) 0.0520(17) 0.0541(17) -0.0001(13) -0.0194(14) -0.0219(14)
C29 0.0403(15) 0.0674(19) 0.0464(16) 0.0070(13) -0.0114(12) -0.0181(14)
C22 0.0386(15) 0.0602(18) 0.0561(17) 0.0026(13) -0.0138(13) -0.0156(13)
C20 0.0513(17) 0.0551(17) 0.0518(17) 0.0085(13) -0.0015(14) -0.0195(14)
C7 0.0533(16) 0.0492(16) 0.0458(16) -0.0001(13) -0.0187(13) -0.0085(13)
C19 0.070(2) 0.110(3) 0.076(2) 0.033(2) 0.0026(19) -0.029(2)
C27 0.0438(15) 0.0475(16) 0.0602(18) 0.0013(13) -0.0247(14) -0.0111(12)
C18 0.0453(16) 0.082(2) 0.0579(18) 0.0034(16) -0.0257(14) -0.0142(16)
C24 0.0493(16) 0.0489(16) 0.0531(17) 0.0120(13) -0.0154(13) -0.0154(13)
C16 0.0559(17) 0.0483(17) 0.0624(18) -0.0027(13) -0.0243(15) -0.0067(14)
C9 0.0494(16) 0.071(2) 0.0434(16) 0.0140(14) -0.0143(13) -0.0137(15)
C4 0.0548(17) 0.0661(19) 0.0560(18) 0.0220(15) -0.0234(14) -0.0303(15)
C28 0.0334(14) 0.0698(19) 0.0643(19) 0.0023(15) -0.0144(13) -0.0150(13)
C3 0.071(2) 0.0574(18) 0.070(2) 0.0123(16) -0.0312(17) -0.0339(16)
C13 0.0477(16) 0.077(2) 0.0452(16) 0.0060(14) -0.0200(13) -0.0332(16)
C11 0.0624(18) 0.0463(16) 0.0592(18) 0.0054(13) -0.0267(15) -0.0214(14)
C21 0.0361(15) 0.0580(18) 0.067(2) 0.0012(14) -0.0041(14) -0.0140(13)
C8 0.0542(17) 0.0638(19) 0.0403(16) -0.0023(13) -0.0122(13) -0.0060(15)
C17 0.0538(18) 0.062(2) 0.074(2) 0.0017(16) -0.0278(16) 0.0037(15)
C12 0.070(2) 0.068(2) 0.0547(18) 0.0043(14) -0.0236(15) -0.0425(17)
C30 0.0594(19) 0.081(2) 0.082(2) 0.0095(18) -0.0392(17) -0.0146(17)
C60 0.086(3) 0.076(2) 0.089(3) 0.009(2) -0.003(2) -0.017(2)
C61 0.088(3) 0.159(4) 0.078(3) -0.004(3) -0.026(2) -0.041(3)

loop_
_atom_type_symbol
_atom_type_description
_atom_type_scat_dispersion_real
_atom_type_scat_dispersion_imag
_atom_type_scat_source
C C 0.0033 0.0016 'International Tables Vol C Tables 4.2.6.8 and 6.1.1.4'
H H 0.0000 0.0000 'International Tables Vol C Tables 4.2.6.8 and 6.1.1.4'
Cl Cl 0.1484 0.1585 'International Tables Vol C Tables 4.2.6.8 and 6.1.1.4'
N N 0.0061 0.0033 'International Tables Vol C Tables 4.2.6.8 and 6.1.1.4'
Ni Ni 0.3393 1.1124 'International Tables Vol C Tables 4.2.6.8 and 6.1.1.4'
O O 0.0106 0.0060 'International Tables Vol C Tables 4.2.6.8 and 6.1.1.4'

loop_
_geom_angle_atom_site_label_1
_geom_angle_atom_site_label_2
_geom_angle_atom_site_label_3
_geom_angle
_geom_angle_site_symmetry_1
_geom_angle_site_symmetry_3
_geom_angle_publ_flag
O2 Ni1 N4 91.13(7) . . ?
O2 Ni1 N1 95.20(7) . . ?
O2 Ni1 N3 92.31(7) . . ?
O2 Ni1 N2 80.38(7) . . ?
O1 Ni1 O2 174.38(7) . . ?
O1 Ni1 N4 92.68(7) . . ?
O1 Ni1 N1 80.32(7) . . ?
O1 Ni1 N3 92.50(7) . . ?
O1 Ni1 N2 96.26(8) . . ?
N1 Ni1 N4 95.63(8) . . ?
N3 Ni1 N4 78.25(8) . . ?
N3 Ni1 N1 170.41(8) . . ?
N3 Ni1 N2 95.65(8) . . ?
N2 Ni1 N4 169.40(8) . . ?
N2 Ni1 N1 91.48(8) . . ?
C10 O2 Ni1 113.38(15) . . ?
C1 O1 Ni1 112.65(15) . . ?
C25 N4 Ni1 115.45(15) . . ?
C29 N4 Ni1 127.03(17) . . ?
C29 N4 C25 117.5(2) . . ?
C6 N1 Ni1 110.97(15) . . ?
C7 N1 Ni1 129.81(19) . . ?
C7 N1 C6 119.1(2) . . ?
C23 N3 Ni1 116.08(15) . . ?
C22 N3 Ni1 125.59(18) . . ?
C22 N3 C23 118.3(2) . . ?
C15 N2 Ni1 111.67(16) . . ?
C16 N2 Ni1 129.22(19) . . ?
C16 N2 C15 119.1(2) . . ?
N1 C6 C1 115.8(2) . . ?
N1 C6 C5 121.9(2) . . ?
C5 C6 C1 122.3(2) . . ?
N2 C15 C14 121.6(2) . . ?
N2 C15 C10 116.3(2) . . ?
C14 C15 C10 122.1(2) . . ?
O1 C1 C6 118.9(2) . . ?
O1 C1 C2 124.5(2) . . ?
C2 C1 C6 116.5(2) . . ?
C18 C14 C15 117.1(3) . . ?
C18 C14 C13 125.9(2) . . ?
C13 C14 C15 117.0(2) . . ?
N4 C25 C23 114.9(2) . . ?
N4 C25 C26 121.9(2) . . ?
C26 C25 C23 123.1(2) . . ?
N3 C23 C25 115.2(2) . . ?
N3 C23 C24 121.9(2) . . ?
C24 C23 C25 122.9(2) . . ?
O2 C10 C15 118.3(2) . . ?
O2 C10 C11 124.6(2) . . ?
C11 C10 C15 117.1(2) . . ?
C6 C5 C9 116.8(3) . . ?
C4 C5 C6 117.3(2) . . ?
C4 C5 C9 125.9(3) . . ?
C25 C26 C27 120.4(2) . . ?
C1 C2 C3 121.4(3) . . ?
N4 C29 C28 123.3(2) . . ?
N3 C22 C21 122.2(3) . . ?
C24 C20 C19 120.9(3) . . ?
C21 C20 C19 121.6(3) . . ?
C21 C20 C24 117.4(2) . . ?
N1 C7 C8 122.3(3) . . ?
C26 C27 C30 120.8(3) . . ?
C28 C27 C26 116.9(2) . . ?
C28 C27 C30 122.3(2) . . ?
C17 C18 C14 119.9(3) . . ?
C23 C24 C20 119.9(2) . . ?
N2 C16 C17 122.5(3) . . ?
C8 C9 C5 120.1(3) . . ?
C5 C4 Cl1 119.0(2) . . ?
C3 C4 Cl1 119.7(2) . . ?
C3 C4 C5 121.3(3) . . ?
C29 C28 C27 120.0(2) . . ?
C4 C3 C2 121.2(3) . . ?
C14 C13 Cl2 118.8(2) . . ?
C12 C13 Cl2 120.1(2) . . ?
C12 C13 C14 121.1(2) . . ?
C10 C11 C12 121.1(3) . . ?
C20 C21 C22 120.3(2) . . ?
C9 C8 C7 119.7(3) . . ?
C18 C17 C16 119.8(3) . . ?
C13 C12 C11 121.6(3) . . ?

loop_
_geom_bond_atom_site_label_1
_geom_bond_atom_site_label_2
_geom_bond_distance
_geom_bond_site_symmetry_2
_geom_bond_publ_flag
Ni1 O2 2.0467(17) . ?
Ni1 O1 2.0466(17) . ?
Ni1 N4 2.0905(19) . ?
Ni1 N1 2.083(2) . ?
Ni1 N3 2.070(2) . ?
Ni1 N2 2.073(2) . ?
Cl1 C4 1.744(3) . ?
Cl2 C13 1.742(3) . ?
O2 C10 1.313(3) . ?
O1 C1 1.305(3) . ?
N4 C25 1.343(3) . ?
N4 C29 1.336(3) . ?
N1 C6 1.363(3) . ?
N1 C7 1.315(3) . ?
N3 C23 1.341(3) . ?
N3 C22 1.340(3) . ?
O3 C60 1.392(4) . ?
N2 C15 1.363(3) . ?
N2 C16 1.308(3) . ?
C6 C1 1.437(3) . ?
C6 C5 1.410(3) . ?
C15 C14 1.414(3) . ?
C15 C10 1.432(3) . ?
C1 C2 1.385(3) . ?
C14 C18 1.403(4) . ?
C14 C13 1.408(4) . ?
C25 C23 1.487(3) . ?
C25 C26 1.379(3) . ?
O4 C61 1.312(4) . ?
C23 C24 1.383(3) . ?
C10 C11 1.379(3) . ?
C5 C9 1.412(4) . ?
C5 C4 1.403(4) . ?
C26 C27 1.389(3) . ?
C2 C3 1.397(4) . ?
C29 C28 1.370(4) . ?
C22 C21 1.378(4) . ?
C20 C19 1.508(4) . ?
C20 C24 1.391(4) . ?
C20 C21 1.370(4) . ?
C7 C8 1.397(4) . ?
C27 C28 1.376(4) . ?
C27 C30 1.501(4) . ?
C18 C17 1.349(4) . ?
C16 C17 1.391(4) . ?
C9 C8 1.352(4) . ?
C4 C3 1.355(4) . ?
C13 C12 1.355(4) . ?
C11 C12 1.393(4) . ?
